data_4080896
loop_
_publ_author_name
'L\"uning, Anna'
'Schur, Julia'
'Hamel, Laura'
'Ott, Ingo'
'Klein, Axel'

_publ_section_title
;
 Strong Cytotoxicity of Organometallic Platinum Complexes with Alkynyl
 Ligands
;
_journal_issue 13
_journal_name_full Organometallics
_journal_page_first 3662
_journal_paper_doi 10.1021/om400293u
_journal_volume 32
_journal_year 2013
_chemical_formula_sum 'C26 H26 Pt'
_chemical_formula_weight 533.56
_chemical_name_common '[(COD)Pt(CC(4Me)Ph)2]'
_chemical_name_systematic Bis((4-methylphenyl)ethynyl)(1,5-cyclooctadien)platinum(II)
_space_group_IT_number 13
_symmetry_cell_setting monoclinic
_symmetry_space_group_name_Hall '-P 2yc'
_symmetry_space_group_name_H-M 'P 1 2/c 1'
_atom_sites_solution_hydrogens geom
_atom_sites_solution_primary direct
_atom_sites_solution_secondary difmap
_audit_creation_method SHELXL-97
_cell_angle_alpha 90.00
_cell_angle_beta 90.055(8)
_cell_angle_gamma 90.00
_cell_formula_units_Z 2
_cell_length_a 10.3303(11)
_cell_length_b 7.9232(12)
_cell_length_c 11.9632(13)
_cell_measurement_temperature 293(2)
_cell_volume 979.2(2)
_computing_cell_refinement 'X-AREA (STOE & Cie 2001)'
_computing_data_collection 'X-AREA (STOE & Cie 2001)'
_computing_data_reduction 'X-RED (STOE & Cie 2001)'
_computing_molecular_graphics 'Ortep-3 for Windows (Farrugia, 1997)'
_computing_publication_material 'WinGX publication routines (Farrugia, 1999)'
_computing_structure_refinement 'SHELXL-97 (Sheldrick, 2008)'
_computing_structure_solution 'SIR92 (Giacovazzo et al, 1993)'
_diffrn_ambient_temperature 170(2)
_diffrn_measured_fraction_theta_full 0.976
_diffrn_measured_fraction_theta_max 0.976
_diffrn_measurement_device_type 'STOE IPDSII'
_diffrn_measurement_method 'w scans'
_diffrn_radiation_monochromator graphite
_diffrn_radiation_source 'fine-focus sealed tube'
_diffrn_radiation_type MoK\a
_diffrn_radiation_wavelength 0.71073
_diffrn_reflns_av_R_equivalents 0.0679
_diffrn_reflns_av_sigmaI/netI 0.0326
_diffrn_reflns_limit_h_max 13
_diffrn_reflns_limit_h_min -13
_diffrn_reflns_limit_k_max 10
_diffrn_reflns_limit_k_min -10
_diffrn_reflns_limit_l_max 15
_diffrn_reflns_limit_l_min -13
_diffrn_reflns_number 12624
_diffrn_reflns_theta_full 27.23
_diffrn_reflns_theta_max 27.23
_diffrn_reflns_theta_min 1.97
_exptl_absorpt_coefficient_mu 7.172
_exptl_absorpt_correction_type psi-scan
_exptl_crystal_colour colourless
_exptl_crystal_density_diffrn 1.810
_exptl_crystal_density_method 'not measured'
_exptl_crystal_description cuboid
_exptl_crystal_F_000 520
_exptl_crystal_size_max 0.3
_exptl_crystal_size_mid 0.2
_exptl_crystal_size_min 0.2
_refine_diff_density_max 0.944
_refine_diff_density_min -1.638
_refine_diff_density_rms 0.146
_refine_ls_extinction_coef 0.0069(7)
_refine_ls_extinction_expression Fc^*^=kFc[1+0.001xFc^2^\l^3^/sin(2\q)]^-1/4^
_refine_ls_extinction_method SHELXL
_refine_ls_goodness_of_fit_ref 1.172
_refine_ls_hydrogen_treatment mixed
_refine_ls_matrix_type full
_refine_ls_number_parameters 124
_refine_ls_number_reflns 2144
_refine_ls_number_restraints 0
_refine_ls_restrained_S_all 1.172
_refine_ls_R_factor_all 0.0270
_refine_ls_R_factor_gt 0.0242
_refine_ls_shift/su_max 0.000
_refine_ls_shift/su_mean 0.000
_refine_ls_structure_factor_coef Fsqd
_refine_ls_weighting_details 'calc w=1/[\s^2^(Fo^2^)+(0.0390P)^2^+0.0000P] where P=(Fo^2^+2Fc^2^)/3'
_refine_ls_weighting_scheme calc
_refine_ls_wR_factor_gt 0.0630
_refine_ls_wR_factor_ref 0.0638
_reflns_number_gt 1957
_reflns_number_total 2144
_reflns_threshold_expression >2\s(I)
_cod_data_source_file om400293u_si_002.cif
_cod_data_source_block XXX
_cod_original_sg_symbol_H-M P2/c
_cod_database_code 4080896

loop_
_symmetry_equiv_pos_as_xyz
'x, y, z'
'-x, y, -z+1/2'
'-x, -y, -z'
'x, -y, z-1/2'

loop_
_atom_site_label
_atom_site_type_symbol
_atom_site_fract_x
_atom_site_fract_y
_atom_site_fract_z
_atom_site_U_iso_or_equiv
_atom_site_adp_type
_atom_site_occupancy
_atom_site_symmetry_multiplicity
_atom_site_calc_flag
_atom_site_refinement_flags
Pt1 Pt 0.5000 0.12904(2) 0.2500 0.01824(11) Uani 1 2 d S
C2 C 0.4266(4) -0.0774(5) 0.3630(3) 0.0229(8) Uani 1 1 d .
H2 H 0.3922 -0.0369 0.4345 0.028 Uiso 1 1 calc R
C7 C 0.2420(4) 0.5302(5) 0.4203(4) 0.0223(8) Uani 1 1 d .
C9 C 0.8185(4) 0.3022(5) 0.4190(4) 0.0272(9) Uani 1 1 d .
H9 H 0.7986 0.2606 0.3484 0.033 Uiso 1 1 calc R
C4 C 0.6617(4) -0.1657(6) 0.3306(4) 0.0276(9) Uani 1 1 d .
H4A H 0.7066 -0.1030 0.3886 0.033 Uiso 1 1 calc R
H4B H 0.7112 -0.2672 0.3158 0.033 Uiso 1 1 calc R
C3 C 0.5273(4) -0.2165(5) 0.3744(4) 0.0260(9) Uani 1 1 d .
H3A H 0.4977 -0.3151 0.3337 0.031 Uiso 1 1 calc R
H3B H 0.5348 -0.2476 0.4526 0.031 Uiso 1 1 calc R
C10 C 0.9363(4) 0.2570(5) 0.4691(4) 0.0260(9) Uani 1 1 d .
C13 C 1.0354(5) 0.1530(6) 0.4062(5) 0.0347(11) Uani 1 1 d .
H13A H 1.0018 0.1244 0.3338 0.052 Uiso 1 1 calc R
H13B H 1.0535 0.0516 0.4472 0.052 Uiso 1 1 calc R
H13C H 1.1136 0.2172 0.3978 0.052 Uiso 1 1 calc R
C1 C 0.3421(4) -0.0599(5) 0.2742(4) 0.0233(8) Uani 1 1 d .
H1 H 0.2584 -0.0102 0.2945 0.028 Uiso 1 1 calc R
C5 C 0.3945(4) 0.3084(5) 0.3218(3) 0.0215(8) Uani 1 1 d .
C8 C 0.7315(4) 0.4070(5) 0.4722(4) 0.0272(9) Uani 1 1 d .
H8 H 0.6547 0.4364 0.4367 0.033 Uiso 1 1 calc R
C12 C 0.1271(4) 0.5798(5) 0.3689(4) 0.0258(8) Uani 1 1 d .
H12 H 0.1083 0.5419 0.2971 0.031 Uiso 1 1 calc R
C6 C 0.3276(4) 0.4123(5) 0.3660(3) 0.0227(8) Uani 1 1 d .
C11 C 0.9596(4) 0.3151(5) 0.5767(4) 0.0275(9) Uani 1 1 d .
H11 H 1.0352 0.2828 0.6132 0.033 Uiso 1 1 calc R

loop_
_atom_site_aniso_label
_atom_site_aniso_U_11
_atom_site_aniso_U_22
_atom_site_aniso_U_33
_atom_site_aniso_U_23
_atom_site_aniso_U_13
_atom_site_aniso_U_12
Pt1 0.01982(15) 0.01509(14) 0.01982(14) 0.000 0.00209(8) 0.000
C2 0.029(2) 0.0193(18) 0.0201(18) 0.0030(15) 0.0076(17) -0.0037(16)
C7 0.026(2) 0.0160(17) 0.025(2) -0.0007(15) 0.0033(17) 0.0003(14)
C9 0.034(2) 0.024(2) 0.023(2) -0.0045(16) 0.0036(18) 0.0000(17)
C4 0.028(2) 0.0255(17) 0.029(2) 0.0031(17) -0.0050(19) 0.0048(17)
C3 0.035(2) 0.0216(18) 0.022(2) 0.0025(15) -0.0022(18) -0.0007(16)
C10 0.028(2) 0.0196(18) 0.030(2) -0.0008(16) 0.0044(18) -0.0005(16)
C13 0.034(3) 0.029(2) 0.041(3) -0.002(2) 0.010(2) 0.0084(18)
C1 0.0202(19) 0.0189(17) 0.031(2) 0.0005(16) 0.0064(17) -0.0054(14)
C5 0.023(2) 0.0209(19) 0.0209(18) 0.0004(15) 0.0003(16) -0.0021(15)
C8 0.028(2) 0.0226(18) 0.031(2) 0.0011(17) -0.0006(18) 0.0006(17)
C12 0.029(2) 0.0226(19) 0.026(2) -0.0026(16) 0.0017(18) 0.0008(16)
C6 0.025(2) 0.0206(18) 0.0229(19) 0.0001(16) -0.0002(16) -0.0008(16)
C11 0.024(2) 0.0236(19) 0.034(2) 0.0021(18) -0.0032(19) 0.0055(17)

loop_
_atom_type_symbol
_atom_type_description
_atom_type_scat_dispersion_real
_atom_type_scat_dispersion_imag
_atom_type_scat_source
C C 0.0033 0.0016 'International Tables Vol C Tables 4.2.6.8 and 6.1.1.4'
Pt Pt -1.7033 8.3905 'International Tables Vol C Tables 4.2.6.8 and 6.1.1.4'
H H 0.0000 0.0000 'International Tables Vol C Tables 4.2.6.8 and 6.1.1.4'

loop_
_geom_angle_atom_site_label_1
_geom_angle_atom_site_label_2
_geom_angle_atom_site_label_3
_geom_angle
_geom_angle_site_symmetry_1
_geom_angle_site_symmetry_3
C5 Pt1 C5 88.7(2) . 2_655
C5 Pt1 C1 91.29(16) . .
C5 Pt1 C1 159.50(16) 2_655 .
C5 Pt1 C1 159.50(16) . 2_655
C5 Pt1 C1 91.29(16) 2_655 2_655
C1 Pt1 C1 95.8(2) . 2_655
C5 Pt1 C2 164.46(15) . 2_655
C5 Pt1 C2 94.29(16) 2_655 2_655
C1 Pt1 C2 80.64(16) . 2_655
C1 Pt1 C2 35.86(15) 2_655 2_655
C5 Pt1 C2 94.29(16) . .
C5 Pt1 C2 164.46(15) 2_655 .
C1 Pt1 C2 35.86(15) . .
C1 Pt1 C2 80.64(15) 2_655 .
C2 Pt1 C2 86.9(2) 2_655 .
C1 C2 C3 125.0(4) . .
C1 C2 Pt1 71.3(2) . .
C3 C2 Pt1 110.4(3) . .
C1 C2 H2 114.1 . .
C3 C2 H2 114.1 . .
Pt1 C2 H2 114.1 . .
C12 C7 C8 118.0(4) . 3_666
C12 C7 C6 120.5(4) . .
C8 C7 C6 121.5(4) 3_666 .
C8 C9 C10 121.4(4) . .
C8 C9 H9 119.3 . .
C10 C9 H9 119.3 . .
C1 C4 C3 114.0(3) 2_655 .
C1 C4 H4A 108.8 2_655 .
C3 C4 H4A 108.8 . .
C1 C4 H4B 108.8 2_655 .
C3 C4 H4B 108.8 . .
H4A C4 H4B 107.7 . .
C2 C3 C4 113.4(3) . .
C2 C3 H3A 108.9 . .
C4 C3 H3A 108.9 . .
C2 C3 H3B 108.9 . .
C4 C3 H3B 108.9 . .
H3A C3 H3B 107.7 . .
C11 C10 C9 117.5(4) . .
C11 C10 C13 121.6(4) . .
C9 C10 C13 120.9(4) . .
C10 C13 H13A 109.5 . .
C10 C13 H13B 109.5 . .
H13A C13 H13B 109.5 . .
C10 C13 H13C 109.5 . .
H13A C13 H13C 109.5 . .
H13B C13 H13C 109.5 . .
C2 C1 C4 126.8(4) . 2_655
C2 C1 Pt1 72.9(2) . .
C4 C1 Pt1 106.4(3) 2_655 .
C2 C1 H1 114.0 . .
C4 C1 H1 114.0 2_655 .
Pt1 C1 H1 114.0 . .
C6 C5 Pt1 177.7(4) . .
C9 C8 C7 120.6(4) . 3_666
C9 C8 H8 119.7 . .
C7 C8 H8 119.7 3_666 .
C11 C12 C7 120.9(4) 3_666 .
C11 C12 H12 119.6 3_666 .
C7 C12 H12 119.6 . .
C5 C6 C7 176.9(5) . .
C12 C11 C10 121.5(4) 3_666 .
C12 C11 H11 119.2 3_666 .
C10 C11 H11 119.2 . .

loop_
_geom_bond_atom_site_label_1
_geom_bond_atom_site_label_2
_geom_bond_distance
_geom_bond_site_symmetry_2
Pt1 C5 1.986(4) .
Pt1 C5 1.986(4) 2_655
Pt1 C1 2.234(4) .
Pt1 C1 2.234(4) 2_655
Pt1 C2 2.254(4) 2_655
Pt1 C2 2.254(4) .
C2 C1 1.382(6) .
C2 C3 1.521(6) .
C2 H2 0.9800 .
C7 C12 1.393(6) .
C7 C8 1.405(6) 3_666
C7 C6 1.442(6) .
C9 C8 1.380(7) .
C9 C10 1.402(6) .
C9 H9 0.9300 .
C4 C1 1.509(6) 2_655
C4 C3 1.538(7) .
C4 H4A 0.9700 .
C4 H4B 0.9700 .
C3 H3A 0.9700 .
C3 H3B 0.9700 .
C10 C11 1.389(7) .
C10 C13 1.515(7) .
C13 H13A 0.9600 .
C13 H13B 0.9600 .
C13 H13C 0.9600 .
C1 C4 1.509(6) 2_655
C1 H1 0.9800 .
C5 C6 1.198(6) .
C8 C7 1.405(6) 3_666
C8 H8 0.9300 .
C12 C11 1.385(7) 3_666
C12 H12 0.9300 .
C11 C12 1.385(7) 3_666
C11 H11 0.9300 .

loop_
_geom_torsion_atom_site_label_1
_geom_torsion_atom_site_label_2
_geom_torsion_atom_site_label_3
_geom_torsion_atom_site_label_4
_geom_torsion
_geom_torsion_site_symmetry_1
_geom_torsion_site_symmetry_4
C5 Pt1 C2 C1 86.2(3) . .
C5 Pt1 C2 C1 -173.3(5) 2_655 .
C1 Pt1 C2 C1 -113.8(3) 2_655 .
C2 Pt1 C2 C1 -78.2(2) 2_655 .
C5 Pt1 C2 C3 -152.5(3) . .
C5 Pt1 C2 C3 -52.0(7) 2_655 .
C1 Pt1 C2 C3 121.3(4) . .
C1 Pt1 C2 C3 7.5(3) 2_655 .
C2 Pt1 C2 C3 43.1(2) 2_655 .
C1 C2 C3 C4 94.2(5) . .
Pt1 C2 C3 C4 13.2(4) . .
C1 C4 C3 C2 -38.7(5) 2_655 .
C8 C9 C10 C11 3.0(7) . .
C8 C9 C10 C13 -175.2(4) . .
C3 C2 C1 C4 -4.3(7) . 2_655
Pt1 C2 C1 C4 98.0(4) . 2_655
C3 C2 C1 Pt1 -102.3(4) . .
C5 Pt1 C1 C2 -95.6(3) . .
C5 Pt1 C1 C2 174.8(4) 2_655 .
C1 Pt1 C1 C2 65.2(2) 2_655 .
C2 Pt1 C1 C2 97.8(3) 2_655 .
C5 Pt1 C1 C4 140.2(3) . 2_655
C5 Pt1 C1 C4 50.6(6) 2_655 2_655
C1 Pt1 C1 C4 -59.1(2) 2_655 2_655
C2 Pt1 C1 C4 -26.5(3) 2_655 2_655
C2 Pt1 C1 C4 -124.3(4) . 2_655
C5 Pt1 C5 C6 166(9) 2_655 .
C1 Pt1 C5 C6 6(9) . .
C1 Pt1 C5 C6 -104(9) 2_655 .
C2 Pt1 C5 C6 65(9) 2_655 .
C2 Pt1 C5 C6 -29(9) . .
C10 C9 C8 C7 -1.0(7) . 3_666
C8 C7 C12 C11 -1.4(6) 3_666 3_666
C6 C7 C12 C11 176.0(4) . 3_666
Pt1 C5 C6 C7 -3(16) . .
C12 C7 C6 C5 -70(8) . .
C8 C7 C6 C5 107(8) 3_666 .
C9 C10 C11 C12 -2.9(7) . 3_666
C13 C10 C11 C12 175.3(5) . 3_666
